data_7001637
loop_
_publ_author_name
'Liu, Jian-Qiang'
'Zhang, Ya-Nan'
'Wang, Yao-Yu'
'Jin, Jun-Cheng'
'Lermontova, Elmira Kh.'
'Shi, Qi-Zhen'

_publ_section_title
;
 Interplay of coordinative and supramolecular interactions in formation
 of a series of metal--organic complexes bearing diverse
 dimensionalities
;
_journal_issue 27
_journal_name_full 'Dalton Transactions'
_journal_page_first 5365
_journal_page_last 5378
_journal_paper_doi 10.1039/b822083b
_journal_year 2009
_chemical_formula_moiety 'C26 H24 N8 O12 S2 Zn2, 2(H2 O)'
_chemical_formula_sum 'C26 H28 N8 O14 S2 Zn2'
_chemical_formula_weight 871.42
_chemical_name_systematic
;
?
;
_space_group_IT_number 14
_symmetry_cell_setting monoclinic
_symmetry_space_group_name_Hall '-P 2ybc'
_symmetry_space_group_name_H-M 'P 1 21/c 1'
_atom_sites_solution_hydrogens geom
_atom_sites_solution_primary direct
_atom_sites_solution_secondary difmap
_audit_creation_method SHELXL-97
_cell_angle_alpha 90.00
_cell_angle_beta 98.960(9)
_cell_angle_gamma 90.00
_cell_formula_units_Z 2
_cell_length_a 10.310(5)
_cell_length_b 9.031(4)
_cell_length_c 17.003(8)
_cell_measurement_reflns_used 2772
_cell_measurement_temperature 298(2)
_cell_measurement_theta_max 25.09
_cell_measurement_theta_min 2.00
_cell_volume 1563.8(13)
_computing_cell_refinement APEX2
_computing_data_collection 'APEX2 (Bruker, 2004)'
_computing_data_reduction APEX2
_computing_molecular_graphics APEX2
_computing_publication_material APEX2
_computing_structure_refinement 'SHELXL-97 (Sheldrick, 1997)'
_computing_structure_solution 'SHELXS-97 (Sheldrick, 1990)'
_diffrn_ambient_temperature 298(2)
_diffrn_measured_fraction_theta_full 0.996
_diffrn_measured_fraction_theta_max 0.996
_diffrn_measurement_device_type 'Bruker APEX SMART II'
_diffrn_measurement_method \w
_diffrn_radiation_monochromator graphite
_diffrn_radiation_source 'fine-focus sealed tube'
_diffrn_radiation_type MoK\a
_diffrn_radiation_wavelength 0.71073
_diffrn_reflns_av_R_equivalents 0.0807
_diffrn_reflns_av_sigmaI/netI 0.0789
_diffrn_reflns_limit_h_max 9
_diffrn_reflns_limit_h_min -12
_diffrn_reflns_limit_k_max 10
_diffrn_reflns_limit_k_min -10
_diffrn_reflns_limit_l_max 20
_diffrn_reflns_limit_l_min -17
_diffrn_reflns_number 7402
_diffrn_reflns_theta_full 25.09
_diffrn_reflns_theta_max 25.09
_diffrn_reflns_theta_min 2.00
_diffrn_standards_interval_time 0
_diffrn_standards_number 0
_exptl_absorpt_coefficient_mu 1.754
_exptl_absorpt_correction_T_max 0.8080
_exptl_absorpt_correction_T_min 0.5987
_exptl_absorpt_correction_type multi-scan
_exptl_absorpt_process_details SADABS
_exptl_crystal_colour colorless
_exptl_crystal_density_diffrn 1.851
_exptl_crystal_density_method 'not measured'
_exptl_crystal_description block
_exptl_crystal_F_000 888
_exptl_crystal_size_max 0.33
_exptl_crystal_size_mid 0.25
_exptl_crystal_size_min 0.13
_refine_diff_density_max 0.567
_refine_diff_density_min -0.663
_refine_diff_density_rms 0.095
_refine_ls_extinction_method none
_refine_ls_goodness_of_fit_ref 0.985
_refine_ls_hydrogen_treatment constr
_refine_ls_matrix_type full
_refine_ls_number_parameters 235
_refine_ls_number_reflns 2772
_refine_ls_number_restraints 0
_refine_ls_restrained_S_all 0.985
_refine_ls_R_factor_all 0.0574
_refine_ls_R_factor_gt 0.0427
_refine_ls_shift/su_max 0.000
_refine_ls_shift/su_mean 0.000
_refine_ls_structure_factor_coef Fsqd
_refine_ls_weighting_details 'calc w=1/[\s^2^(Fo^2^)+(0.0484P)^2^+0.3488P] where P=(Fo^2^+2Fc^2^)/3'
_refine_ls_weighting_scheme calc
_refine_ls_wR_factor_gt 0.0989
_refine_ls_wR_factor_ref 0.1037
_reflns_number_gt 2098
_reflns_number_total 2772
_reflns_threshold_expression >2sigma(I)
_cod_data_source_file b822083b.txt
_cod_data_source_block compound4
_cod_original_sg_symbol_H-M P2(1)/c
_cod_database_code 7001637

loop_
_symmetry_equiv_pos_as_xyz
'x, y, z'
'-x, y+1/2, -z+1/2'
'-x, -y, -z'
'x, -y-1/2, z-1/2'

loop_
_atom_site_label
_atom_site_type_symbol
_atom_site_fract_x
_atom_site_fract_y
_atom_site_fract_z
_atom_site_U_iso_or_equiv
_atom_site_adp_type
_atom_site_occupancy
_atom_site_symmetry_multiplicity
_atom_site_calc_flag
_atom_site_refinement_flags
_atom_site_disorder_assembly
_atom_site_disorder_group
Zn1 Zn 0.68679(4) 0.31979(4) 0.04023(2) 0.02979(17) Uani 1 1 d . . .
S1 S 0.46717(10) 0.39830(9) -0.11264(5) 0.0279(2) Uani 1 1 d . . .
N1 N 0.7575(3) 0.0969(3) 0.03288(16) 0.0272(7) Uani 1 1 d . . .
N2 N 1.1448(3) -0.2047(3) 0.13930(17) 0.0366(8) Uani 1 1 d . . .
N3 N 1.2456(3) -0.0105(3) 0.20290(16) 0.0367(8) Uani 1 1 d . . .
H3 H 1.3054 0.0406 0.2317 0.044 Uiso 1 1 calc R . .
N4 N 0.8731(3) 0.3249(3) 0.11697(16) 0.0306(7) Uani 1 1 d . . .
O1 O 0.6338(3) 0.5292(2) 0.07432(14) 0.0359(6) Uani 1 1 d . . .
O2 O 0.7955(3) 0.4361(3) -0.04044(13) 0.0379(7) Uani 1 1 d . . .
H2B H 0.8302 0.3732 -0.0688 0.057 Uiso 1 1 d R . .
H2C H 0.7260 0.4678 -0.0693 0.057 Uiso 1 1 d R . .
O3 O 0.5696(3) 0.2359(3) 0.11972(16) 0.0560(8) Uani 1 1 d . . .
H3B H 0.5226 0.2973 0.1372 0.084 Uiso 1 1 d R . .
H3C H 0.5668 0.1530 0.1439 0.084 Uiso 1 1 d R . .
O4 O 0.5391(3) 0.2896(2) -0.05771(13) 0.0325(6) Uani 1 1 d . . .
O5 O 0.4056(3) 0.3217(2) -0.18493(14) 0.0428(7) Uani 1 1 d . . .
O6 O 0.5594(3) 0.5101(2) -0.13554(13) 0.0341(6) Uani 1 1 d . . .
C1 C 0.6922(4) -0.0158(4) -0.0063(2) 0.0342(9) Uani 1 1 d . . .
H1 H 0.6100 0.0019 -0.0360 0.041 Uiso 1 1 calc R . .
C2 C 0.7432(4) -0.1578(4) -0.0041(2) 0.0357(9) Uani 1 1 d . . .
H2A H 0.6951 -0.2343 -0.0312 0.043 Uiso 1 1 calc R . .
C3 C 0.8658(4) -0.1851(4) 0.0386(2) 0.0345(9) Uani 1 1 d . . .
H3A H 0.9017 -0.2796 0.0397 0.041 Uiso 1 1 calc R . .
C4 C 0.9360(4) -0.0688(3) 0.08059(18) 0.0280(8) Uani 1 1 d . . .
C5 C 1.0641(4) -0.0810(3) 0.12649(19) 0.0290(8) Uani 1 1 d . . .
C6 C 1.2507(4) -0.1548(4) 0.1853(2) 0.0403(10) Uani 1 1 d . . .
H6 H 1.3225 -0.2144 0.2039 0.048 Uiso 1 1 calc R . .
C7 C 1.1258(4) 0.0397(4) 0.16579(19) 0.0306(9) Uani 1 1 d . . .
C8 C 1.0675(4) 0.1830(3) 0.16536(19) 0.0272(8) Uani 1 1 d . . .
C9 C 1.1246(4) 0.3081(4) 0.2049(2) 0.0352(9) Uani 1 1 d . . .
H9 H 1.2077 0.3028 0.2353 0.042 Uiso 1 1 calc R . .
C10 C 1.0566(4) 0.4383(4) 0.1981(2) 0.0389(10) Uani 1 1 d . . .
H10 H 1.0939 0.5238 0.2224 0.047 Uiso 1 1 calc R . .
C11 C 0.9306(4) 0.4415(4) 0.1543(2) 0.0329(9) Uani 1 1 d . . .
H11 H 0.8845 0.5304 0.1511 0.040 Uiso 1 1 calc R . .
C12 C 0.9407(4) 0.1953(3) 0.12122(18) 0.0277(8) Uani 1 1 d . . .
C13 C 0.8759(4) 0.0704(3) 0.07704(18) 0.0250(8) Uani 1 1 d . . .
O7 O 0.5897(4) 0.9871(3) 0.20153(16) 0.0710(11) Uani 1 1 d . . .
H7C H 0.5863 0.9893 0.2513 0.106 Uiso 1 1 d R . .
H7B H 0.5906 0.8976 0.1859 0.106 Uiso 1 1 d R . .

loop_
_atom_site_aniso_label
_atom_site_aniso_U_11
_atom_site_aniso_U_22
_atom_site_aniso_U_33
_atom_site_aniso_U_23
_atom_site_aniso_U_13
_atom_site_aniso_U_12
Zn1 0.0292(3) 0.0299(2) 0.0301(2) 0.00170(16) 0.00435(19) 0.00615(19)
S1 0.0306(6) 0.0263(4) 0.0255(4) -0.0013(3) 0.0009(4) 0.0061(4)
N1 0.0214(19) 0.0317(15) 0.0285(14) 0.0024(12) 0.0046(13) 0.0021(14)
N2 0.039(2) 0.0378(16) 0.0325(16) 0.0025(13) 0.0043(15) 0.0131(16)
N3 0.030(2) 0.0408(16) 0.0359(16) -0.0003(14) -0.0043(14) 0.0009(16)
N4 0.035(2) 0.0271(14) 0.0300(15) 0.0010(12) 0.0063(14) 0.0069(14)
O1 0.0326(18) 0.0283(11) 0.0501(15) -0.0005(11) 0.0169(13) 0.0051(12)
O2 0.0375(18) 0.0409(14) 0.0357(13) -0.0011(11) 0.0069(12) 0.0077(13)
O3 0.075(2) 0.0333(13) 0.0711(19) 0.0164(14) 0.0460(17) 0.0177(15)
O4 0.0321(17) 0.0296(11) 0.0340(13) 0.0024(10) -0.0001(11) 0.0029(11)
O5 0.051(2) 0.0415(14) 0.0311(13) -0.0090(11) -0.0091(13) 0.0074(14)
O6 0.0363(18) 0.0318(12) 0.0362(13) 0.0064(11) 0.0118(12) 0.0063(12)
C1 0.027(2) 0.0393(19) 0.0363(19) -0.0056(17) 0.0038(16) -0.0017(18)
C2 0.039(3) 0.0319(17) 0.036(2) -0.0059(16) 0.0042(18) -0.0056(19)
C3 0.041(3) 0.0282(18) 0.0349(19) 0.0012(15) 0.0080(18) 0.0012(18)
C4 0.033(2) 0.0295(17) 0.0231(16) 0.0023(14) 0.0092(16) 0.0031(17)
C5 0.031(2) 0.0327(18) 0.0240(17) 0.0016(14) 0.0070(15) 0.0077(17)
C6 0.039(3) 0.047(2) 0.033(2) 0.0028(17) 0.0021(19) 0.019(2)
C7 0.029(2) 0.0386(18) 0.0247(17) 0.0028(15) 0.0065(16) 0.0078(18)
C8 0.028(2) 0.0304(17) 0.0233(17) 0.0018(14) 0.0055(15) 0.0007(17)
C9 0.029(3) 0.040(2) 0.035(2) -0.0024(16) 0.0009(17) -0.0024(19)
C10 0.049(3) 0.0343(19) 0.034(2) -0.0066(16) 0.0089(19) -0.005(2)
C11 0.036(3) 0.0298(17) 0.0335(19) -0.0006(15) 0.0073(17) 0.0036(18)
C12 0.029(2) 0.0319(17) 0.0230(17) 0.0018(14) 0.0059(15) 0.0017(17)
C13 0.023(2) 0.0280(16) 0.0246(16) 0.0025(14) 0.0065(15) 0.0024(16)
O7 0.138(4) 0.0353(14) 0.0450(16) 0.0071(13) 0.0319(19) 0.0157(19)

loop_
_atom_type_symbol
_atom_type_description
_atom_type_scat_dispersion_real
_atom_type_scat_dispersion_imag
_atom_type_scat_source
C C 0.0033 0.0016 'International Tables Vol C Tables 4.2.6.8 and 6.1.1.4'
H H 0.0000 0.0000 'International Tables Vol C Tables 4.2.6.8 and 6.1.1.4'
N N 0.0061 0.0033 'International Tables Vol C Tables 4.2.6.8 and 6.1.1.4'
O O 0.0106 0.0060 'International Tables Vol C Tables 4.2.6.8 and 6.1.1.4'
Zn Zn 0.2839 1.4301 'International Tables Vol C Tables 4.2.6.8 and 6.1.1.4'
S S 0.1246 0.1234 'International Tables Vol C Tables 4.2.6.8 and 6.1.1.4'

loop_
_geom_angle_atom_site_label_1
_geom_angle_atom_site_label_2
_geom_angle_atom_site_label_3
_geom_angle
_geom_angle_site_symmetry_1
_geom_angle_site_symmetry_3
_geom_angle_publ_flag
O1 Zn1 O3 86.89(10) . . ?
O1 Zn1 O4 98.65(9) . . ?
O3 Zn1 O4 92.60(12) . . ?
O1 Zn1 N4 93.45(10) . . ?
O3 Zn1 N4 99.63(12) . . ?
O4 Zn1 N4 163.24(11) . . ?
O1 Zn1 N1 167.16(10) . . ?
O3 Zn1 N1 86.21(11) . . ?
O4 Zn1 N1 92.47(10) . . ?
N4 Zn1 N1 77.08(10) . . ?
O1 Zn1 O2 85.40(10) . . ?
O3 Zn1 O2 172.07(10) . . ?
O4 Zn1 O2 86.75(10) . . ?
N4 Zn1 O2 82.69(11) . . ?
N1 Zn1 O2 101.72(11) . . ?
O1 S1 O5 109.81(17) 3_665 . ?
O1 S1 O4 109.76(15) 3_665 . ?
O5 S1 O4 109.07(14) . . ?
O1 S1 O6 110.02(14) 3_665 . ?
O5 S1 O6 108.26(16) . . ?
O4 S1 O6 109.90(15) . . ?
C1 N1 C13 118.9(3) . . ?
C1 N1 Zn1 126.2(2) . . ?
C13 N1 Zn1 114.7(2) . . ?
C6 N2 C5 103.8(3) . . ?
C6 N3 C7 106.4(3) . . ?
C6 N3 H3 126.8 . . ?
C7 N3 H3 126.8 . . ?
C11 N4 C12 118.3(3) . . ?
C11 N4 Zn1 126.9(2) . . ?
C12 N4 Zn1 114.6(2) . . ?
S1 O1 Zn1 140.09(16) 3_665 . ?
Zn1 O2 H2B 109.7 . . ?
Zn1 O2 H2C 93.2 . . ?
H2B O2 H2C 106.6 . . ?
Zn1 O3 H3B 115.0 . . ?
Zn1 O3 H3C 133.9 . . ?
H3B O3 H3C 110.5 . . ?
S1 O4 Zn1 130.56(14) . . ?
N1 C1 C2 122.0(3) . . ?
N1 C1 H1 119.0 . . ?
C2 C1 H1 119.0 . . ?
C3 C2 C1 119.6(3) . . ?
C3 C2 H2A 120.2 . . ?
C1 C2 H2A 120.2 . . ?
C2 C3 C4 119.4(3) . . ?
C2 C3 H3A 120.3 . . ?
C4 C3 H3A 120.3 . . ?
C13 C4 C3 117.4(3) . . ?
C13 C4 C5 117.3(3) . . ?
C3 C4 C5 125.3(3) . . ?
C7 C5 N2 109.8(3) . . ?
C7 C5 C4 121.4(3) . . ?
N2 C5 C4 128.9(3) . . ?
N2 C6 N3 114.0(3) . . ?
N2 C6 H6 123.0 . . ?
N3 C6 H6 123.0 . . ?
N3 C7 C5 106.0(3) . . ?
N3 C7 C8 130.5(3) . . ?
C5 C7 C8 123.4(3) . . ?
C9 C8 C12 118.7(3) . . ?
C9 C8 C7 125.8(3) . . ?
C12 C8 C7 115.5(3) . . ?
C10 C9 C8 118.9(3) . . ?
C10 C9 H9 120.5 . . ?
C8 C9 H9 120.5 . . ?
C9 C10 C11 119.2(3) . . ?
C9 C10 H10 120.4 . . ?
C11 C10 H10 120.4 . . ?
N4 C11 C10 123.4(3) . . ?
N4 C11 H11 118.3 . . ?
C10 C11 H11 118.3 . . ?
N4 C12 C8 121.5(3) . . ?
N4 C12 C13 116.7(3) . . ?
C8 C12 C13 121.8(3) . . ?
N1 C13 C4 122.6(3) . . ?
N1 C13 C12 116.8(3) . . ?
C4 C13 C12 120.6(3) . . ?
H7C O7 H7B 109.6 . . ?

loop_
_geom_bond_atom_site_label_1
_geom_bond_atom_site_label_2
_geom_bond_distance
_geom_bond_site_symmetry_2
_geom_bond_publ_flag
Zn1 O1 2.076(2) . ?
Zn1 O3 2.090(3) . ?
Zn1 O4 2.092(2) . ?
Zn1 N4 2.148(3) . ?
Zn1 N1 2.151(3) . ?
Zn1 O2 2.173(3) . ?
S1 O1 1.465(3) 3_665 ?
S1 O5 1.466(2) . ?
S1 O4 1.473(2) . ?
S1 O6 1.480(3) . ?
N1 C1 1.339(4) . ?
N1 C13 1.351(4) . ?
N2 C6 1.320(5) . ?
N2 C5 1.390(4) . ?
N3 C6 1.340(4) . ?
N3 C7 1.373(4) . ?
N3 H3 0.8600 . ?
N4 C11 1.321(4) . ?
N4 C12 1.359(4) . ?
O1 S1 1.465(3) 3_665 ?
O2 H2B 0.8589 . ?
O2 H2C 0.8518 . ?
O3 H3B 0.8212 . ?
O3 H3C 0.8576 . ?
C1 C2 1.384(5) . ?
C1 H1 0.9300 . ?
C2 C3 1.378(5) . ?
C2 H2A 0.9300 . ?
C3 C4 1.406(5) . ?
C3 H3A 0.9300 . ?
C4 C13 1.399(4) . ?
C4 C5 1.429(5) . ?
C5 C7 1.381(5) . ?
C6 H6 0.9300 . ?
C7 C8 1.427(5) . ?
C8 C9 1.397(4) . ?
C8 C12 1.407(5) . ?
C9 C10 1.365(5) . ?
C9 H9 0.9300 . ?
C10 C11 1.394(5) . ?
C10 H10 0.9300 . ?
C11 H11 0.9300 . ?
C12 C13 1.458(4) . ?
O7 H7C 0.8518 . ?
O7 H7B 0.8520 . ?

loop_
_geom_torsion_atom_site_label_1
_geom_torsion_atom_site_label_2
_geom_torsion_atom_site_label_3
_geom_torsion_atom_site_label_4
_geom_torsion
_geom_torsion_site_symmetry_1
_geom_torsion_site_symmetry_2
_geom_torsion_site_symmetry_3
_geom_torsion_site_symmetry_4
_geom_torsion_publ_flag
O1 Zn1 N1 C1 132.4(5) . . . . ?
O3 Zn1 N1 C1 74.8(3) . . . . ?
O4 Zn1 N1 C1 -17.6(3) . . . . ?
N4 Zn1 N1 C1 175.6(3) . . . . ?
O2 Zn1 N1 C1 -104.8(3) . . . . ?
O1 Zn1 N1 C13 -43.0(6) . . . . ?
O3 Zn1 N1 C13 -100.7(2) . . . . ?
O4 Zn1 N1 C13 166.9(2) . . . . ?
N4 Zn1 N1 C13 0.1(2) . . . . ?
O2 Zn1 N1 C13 79.7(2) . . . . ?
O1 Zn1 N4 C11 -12.7(3) . . . . ?
O3 Zn1 N4 C11 -100.2(3) . . . . ?
O4 Zn1 N4 C11 123.5(4) . . . . ?
N1 Zn1 N4 C11 176.0(3) . . . . ?
O2 Zn1 N4 C11 72.2(3) . . . . ?
O1 Zn1 N4 C12 172.8(3) . . . . ?
O3 Zn1 N4 C12 85.3(3) . . . . ?
O4 Zn1 N4 C12 -51.0(5) . . . . ?
N1 Zn1 N4 C12 1.5(2) . . . . ?
O2 Zn1 N4 C12 -102.3(3) . . . . ?
O3 Zn1 O1 S1 -18.9(3) . . . 3_665 ?
O4 Zn1 O1 S1 73.3(2) . . . 3_665 ?
N4 Zn1 O1 S1 -118.3(2) . . . 3_665 ?
N1 Zn1 O1 S1 -76.4(6) . . . 3_665 ?
O2 Zn1 O1 S1 159.3(2) . . . 3_665 ?
O1 S1 O4 Zn1 -77.7(2) 3_665 . . . ?
O5 S1 O4 Zn1 162.0(2) . . . . ?
O6 S1 O4 Zn1 43.5(2) . . . . ?
O1 Zn1 O4 S1 29.1(2) . . . . ?
O3 Zn1 O4 S1 116.4(2) . . . . ?
N4 Zn1 O4 S1 -106.6(3) . . . . ?
N1 Zn1 O4 S1 -157.3(2) . . . . ?
O2 Zn1 O4 S1 -55.7(2) . . . . ?
C13 N1 C1 C2 -1.1(5) . . . . ?
Zn1 N1 C1 C2 -176.4(3) . . . . ?
N1 C1 C2 C3 -1.0(6) . . . . ?
C1 C2 C3 C4 1.3(6) . . . . ?
C2 C3 C4 C13 0.5(5) . . . . ?
C2 C3 C4 C5 -179.4(4) . . . . ?
C6 N2 C5 C7 0.1(4) . . . . ?
C6 N2 C5 C4 179.8(4) . . . . ?
C13 C4 C5 C7 0.1(5) . . . . ?
C3 C4 C5 C7 179.9(4) . . . . ?
C13 C4 C5 N2 -179.6(3) . . . . ?
C3 C4 C5 N2 0.2(6) . . . . ?
C5 N2 C6 N3 -0.3(4) . . . . ?
C7 N3 C6 N2 0.4(5) . . . . ?
C6 N3 C7 C5 -0.3(4) . . . . ?
C6 N3 C7 C8 178.7(4) . . . . ?
N2 C5 C7 N3 0.1(4) . . . . ?
C4 C5 C7 N3 -179.6(3) . . . . ?
N2 C5 C7 C8 -179.0(3) . . . . ?
C4 C5 C7 C8 1.3(5) . . . . ?
N3 C7 C8 C9 0.3(6) . . . . ?
C5 C7 C8 C9 179.1(4) . . . . ?
N3 C7 C8 C12 -179.2(3) . . . . ?
C5 C7 C8 C12 -0.4(5) . . . . ?
C12 C8 C9 C10 -1.2(5) . . . . ?
C7 C8 C9 C10 179.4(4) . . . . ?
C8 C9 C10 C11 2.2(6) . . . . ?
C12 N4 C11 C10 -0.3(6) . . . . ?
Zn1 N4 C11 C10 -174.7(3) . . . . ?
C9 C10 C11 N4 -1.5(6) . . . . ?
C11 N4 C12 C8 1.4(5) . . . . ?
Zn1 N4 C12 C8 176.4(3) . . . . ?
C11 N4 C12 C13 -177.9(3) . . . . ?
Zn1 N4 C12 C13 -2.9(4) . . . . ?
C9 C8 C12 N4 -0.6(5) . . . . ?
C7 C8 C12 N4 178.9(3) . . . . ?
C9 C8 C12 C13 178.7(3) . . . . ?
C7 C8 C12 C13 -1.9(5) . . . . ?
C1 N1 C13 C4 3.0(5) . . . . ?
Zn1 N1 C13 C4 178.9(3) . . . . ?
C1 N1 C13 C12 -177.5(3) . . . . ?
Zn1 N1 C13 C12 -1.7(4) . . . . ?
C3 C4 C13 N1 -2.7(5) . . . . ?
C5 C4 C13 N1 177.2(3) . . . . ?
C3 C4 C13 C12 177.9(3) . . . . ?
C5 C4 C13 C12 -2.3(5) . . . . ?
N4 C12 C13 N1 3.1(5) . . . . ?
C8 C12 C13 N1 -176.2(3) . . . . ?
N4 C12 C13 C4 -177.4(3) . . . . ?
C8 C12 C13 C4 3.3(5) . . . . ?
